data_7130763
loop_
_publ_author_name
'Leary, Dylan C.'
'Martinez, Jordan C.'
'Ahkmedov, Novruz G.'
'Petersen, Jeffrey L.'
'Milsmann, Carsten'

_publ_section_title
;
 Long-lived Photoluminescence from an Eight-Coordinate Zirconium(IV)
 Complex with Four 2-(2&#x2019;-Pyridyl)pyrrolide Ligands
;
_journal_name_full 'Chemical Communications'
_journal_paper_doi 10.1039/D2CC04912K
_journal_year 2022
_chemical_formula_sum 'C38 H36 N6 O Zr'
_chemical_formula_weight 683.95
_chemical_properties_physical Air-sensitive,Moisture-sensitive,Light-sensitive
_space_group_crystal_system monoclinic
_space_group_IT_number 14
_space_group_name_Hall '-P 2ybc'
_space_group_name_H-M_alt 'P 1 21/c 1'
_atom_sites_solution_hydrogens geom
_audit_update_record
;
2022-09-05 deposited with the CCDC.	2022-09-23 downloaded from the CCDC.
;
_cell_angle_alpha 90
_cell_angle_beta 90.565(5)
_cell_angle_gamma 90
_cell_formula_units_Z 4
_cell_length_a 14.9235(18)
_cell_length_b 14.2433(16)
_cell_length_c 14.793(2)
_cell_measurement_reflns_used 7332
_cell_measurement_temperature 100.(2)
_cell_measurement_theta_max 27.4450
_cell_measurement_theta_min 3.0620
_cell_volume 3144.2(7)
_computing_cell_refinement 'SAINT V8.37A (Bruker AXS Inc., 2015)'
_computing_data_reduction 'SAINT V8.37A (Bruker AXS Inc., 2015)'
_computing_structure_refinement 'SHELXL-2014/7 (Sheldrick, 2014)'
_computing_structure_solution 'XT, VERSION 2014/5'
_diffrn_ambient_temperature 100.(2)
_diffrn_detector_area_resol_mean 10.4167
_diffrn_measured_fraction_theta_full 0.977
_diffrn_measured_fraction_theta_max 0.977
_diffrn_measurement_device_type 'Bruker AXS D8 Venture fixed chi'
_diffrn_measurement_method 'omega scan, PHOTON 100 CMOS'
_diffrn_radiation_monochromator Triumph
_diffrn_radiation_type 'Mo K\a'
_diffrn_radiation_wavelength 0.71073
_diffrn_reflns_av_R_equivalents 0.0830
_diffrn_reflns_av_unetI/netI 0.1009
_diffrn_reflns_limit_h_max 16
_diffrn_reflns_limit_h_min -19
_diffrn_reflns_limit_k_max 18
_diffrn_reflns_limit_k_min -18
_diffrn_reflns_limit_l_max 19
_diffrn_reflns_limit_l_min -19
_diffrn_reflns_number 30538
_diffrn_reflns_theta_full 27.81
_diffrn_reflns_theta_max 27.81
_diffrn_reflns_theta_min 3.08
_diffrn_source_type 'fine focus sealed tube'
_exptl_absorpt_coefficient_mu 0.392
_exptl_absorpt_correction_T_max 0.98
_exptl_absorpt_correction_T_min 0.82
_exptl_absorpt_correction_type multi-scan
_exptl_absorpt_process_details
;
SADABS-2016/2 - Bruker AXS area detector scaling and absorption correction
;
_exptl_crystal_colour yellow
_exptl_crystal_density_diffrn 1.445
_exptl_crystal_density_method 'not measured'
_exptl_crystal_description plate
_exptl_crystal_F_000 1416
_exptl_crystal_size_max 0.264
_exptl_crystal_size_mid 0.245
_exptl_crystal_size_min 0.058
_refine_diff_density_max 1.379
_refine_diff_density_min -1.012
_refine_ls_extinction_method none
_refine_ls_goodness_of_fit_ref 1.017
_refine_ls_hydrogen_treatment riding
_refine_ls_matrix_type full
_refine_ls_number_parameters 415
_refine_ls_number_reflns 7289
_refine_ls_number_restraints 5
_refine_ls_restrained_S_all 1.032
_refine_ls_R_factor_all 0.1329
_refine_ls_R_factor_gt 0.0679
_refine_ls_shift/su_max 0.000
_refine_ls_shift/su_mean 0.000
_refine_ls_structure_factor_coef Fsqd
_refine_ls_weighting_details 'w=1/[\s^2^(Fo^2^)+(0.0542P)^2^+14.0986P] where P=(Fo^2^+2Fc^2^)/3'
_refine_ls_weighting_scheme calc
_refine_ls_wR_factor_gt 0.1382
_refine_ls_wR_factor_ref 0.1678
_reflns_number_gt 4482
_reflns_number_total 7289
_reflns_threshold_expression 'I > 2\s(I)'
_cod_data_source_file d2cc04912k2.cif
_cod_data_source_block cm258cms
_cod_depositor_comments
;
The following automatic conversions were performed:

data item '_exptl_absorpt_correction_type' value 'Multi-Scan' was
changed to 'multi-scan' in accordance with the
/home/data/users/saulius/crontab/automatic-downloads/rss-feeds/RSC/lib/dictionaries/cif_core.dic
dictionary named 'cif_core.dic' version 2.4.2 last updated on
2011-04-26.

Automatic conversion script
Id: cif_fix_values 7556 2019-12-06 15:28:31Z antanas 
;
_cod_database_code 7130763

loop_
_space_group_symop_operation_xyz
'x, y, z'
'-x, y+1/2, -z+1/2'
'-x, -y, -z'
'x, -y-1/2, z-1/2'

loop_
_atom_site_type_symbol
_atom_site_label
_atom_site_fract_x
_atom_site_fract_y
_atom_site_fract_z
_atom_site_U_iso_or_equiv
_atom_site_adp_type
_atom_site_calc_flag
_atom_site_refinement_flags_adp
_atom_site_refinement_flags_occupancy
_atom_site_refinement_flags_posn
_atom_site_occupancy
_atom_site_disorder_assembly
_atom_site_disorder_group
Zr Zr1 0.29864(3) 0.40300(3) 0.67012(3) 0.01805(14) Uani d . . . 1 . .
N N1 0.4322(3) 0.3730(3) 0.7212(3) 0.0258(10) Uani d . . . 1 . .
N N2 0.3334(3) 0.5049(3) 0.7910(2) 0.0222(9) Uani d . . . 1 . .
N N3 0.3098(3) 0.2540(3) 0.6263(3) 0.0355(12) Uani d . . . 1 . .
N N4 0.3653(3) 0.3950(3) 0.5251(3) 0.0295(10) Uani d . . . 1 . .
N N5 0.2671(3) 0.5409(3) 0.6164(3) 0.0211(9) Uani d . . . 1 . .
N N6 0.1789(3) 0.3905(3) 0.5633(3) 0.0200(9) Uani d . . . 1 . .
C C1 0.4949(4) 0.3087(4) 0.6995(4) 0.0381(14) Uani d . . . 1 . .
H H1 0.4884 0.2624 0.6537 0.046 Uiso calc U . R 1 . .
C C2 0.5692(4) 0.3201(4) 0.7533(5) 0.0443(16) Uani d . . . 1 . .
H H2 0.6221 0.2831 0.7517 0.053 Uiso calc U . R 1 . .
C C3 0.5535(4) 0.3948(4) 0.8103(4) 0.0392(14) Uani d . . . 1 . .
H H3 0.5932 0.4198 0.8547 0.047 Uiso calc U . R 1 . .
C C4 0.4697(4) 0.4254(3) 0.7898(3) 0.0256(12) Uani d . . . 1 . .
C C5 0.4166(3) 0.4983(3) 0.8258(3) 0.0246(11) Uani d . . . 1 . .
C C6 0.4455(4) 0.5605(4) 0.8923(4) 0.0369(14) Uani d . . . 1 . .
H H6 0.5044 0.5553 0.9168 0.044 Uiso calc U . R 1 . .
C C7 0.3899(4) 0.6283(5) 0.9222(4) 0.0448(17) Uani d . . . 1 . .
H H7 0.4094 0.6711 0.9676 0.054 Uiso calc U . R 1 . .
C C8 0.3046(4) 0.6349(4) 0.8865(4) 0.0423(16) Uani d . . . 1 . .
H H8 0.2643 0.6816 0.9069 0.051 Uiso calc U . R 1 . .
C C9 0.2796(4) 0.5726(4) 0.8209(3) 0.0303(12) Uani d . . . 1 . .
H H9 0.2211 0.5777 0.7954 0.036 Uiso calc U . R 1 . .
C C10 0.2869(4) 0.1722(4) 0.6631(5) 0.0461(17) Uani d . . . 1 . .
H H10 0.2626 0.1621 0.7214 0.055 Uiso calc U . R 1 . .
C C11 0.3066(4) 0.1028(4) 0.5965(4) 0.0379(14) Uani d . . . 1 . .
H H11 0.2971 0.0373 0.6037 0.045 Uiso calc U . R 1 . .
C C12 0.3404(4) 0.1431(4) 0.5224(5) 0.0429(15) Uani d . . . 1 . .
H H12 0.3582 0.1119 0.4687 0.051 Uiso calc U . R 1 . .
C C13 0.3445(4) 0.2384(4) 0.5386(4) 0.0370(15) Uani d . . . 1 . .
C C14 0.3731(4) 0.3123(4) 0.4861(4) 0.0355(14) Uani d . . . 1 . .
C C15 0.4090(4) 0.3035(5) 0.3965(4) 0.0399(15) Uani d . . . 1 . .
H H15 0.4163 0.244 0.3685 0.048 Uiso calc U . R 1 . .
C C16 0.4315(4) 0.3834(5) 0.3543(5) 0.0493(17) Uani d . . . 1 . .
H H16 0.4543 0.3792 0.2947 0.059 Uiso calc U . R 1 . .
C C17 0.4236(4) 0.4687(5) 0.3913(4) 0.0404(15) Uani d . . . 1 . .
H H17 0.4398 0.5241 0.3596 0.048 Uiso calc U . R 1 . .
C C18 0.3911(3) 0.4715(4) 0.4768(4) 0.0343(14) Uani d . . . 1 . .
H H18 0.3861 0.5313 0.5048 0.041 Uiso calc U . R 1 . .
C C19 0.3091(4) 0.6253(4) 0.6243(4) 0.0345(13) Uani d . . . 1 . .
H H19 0.3557 0.6387 0.6666 0.041 Uiso calc U . R 1 . .
C C20 0.2757(5) 0.6873(5) 0.5644(5) 0.0560(19) Uani d . . . 1 . .
H H20 0.2933 0.7511 0.5581 0.067 Uiso calc U . R 1 . .
C C21 0.2102(5) 0.6405(5) 0.5127(5) 0.056(2) Uani d . . . 1 . .
H H21 0.1746 0.6657 0.4649 0.068 Uiso calc U . R 1 . .
C C22 0.2085(4) 0.5504(4) 0.5459(4) 0.0317(13) Uani d . . . 1 . .
C C23 0.1584(4) 0.4687(4) 0.5184(3) 0.0268(12) Uani d . . . 1 . .
C C24 0.0941(4) 0.4688(5) 0.4501(4) 0.0467(17) Uani d . . . 1 . .
H H24 0.081 0.5246 0.4174 0.056 Uiso calc U . R 1 . .
C C25 0.0500(4) 0.3879(5) 0.4306(4) 0.0473(17) Uani d . . . 1 . .
H H25 0.0043 0.3871 0.3855 0.057 Uiso calc U . R 1 . .
C C26 0.0714(4) 0.3081(4) 0.4758(4) 0.0384(14) Uani d . . . 1 . .
H H26 0.042 0.2506 0.462 0.046 Uiso calc U . R 1 . .
C C27 0.1356(4) 0.3120(4) 0.5408(4) 0.0327(13) Uani d . . . 1 . .
H H27 0.1506 0.2558 0.5721 0.039 Uiso calc U . R 1 . .
C C28 0.1930(3) 0.3426(4) 0.7633(4) 0.0313(13) Uani d . . . 1 . .
H H28A 0.154 0.2998 0.7278 0.038 Uiso calc U . R 1 . .
H H28B 0.2233 0.3048 0.8106 0.038 Uiso calc U . R 1 . .
C C29 0.1363(4) 0.4131(4) 0.8074(3) 0.0327(13) Uani d . . . 1 . .
C C30 0.1475(4) 0.4326(5) 0.8990(4) 0.0464(17) Uani d . . . 1 . .
H H30 0.1885 0.3963 0.9339 0.056 Uiso calc U . R 1 . .
C C31 0.1009(5) 0.5026(6) 0.9394(4) 0.059(2) Uani d . . . 1 . .
H H31 0.1099 0.5147 1.002 0.07 Uiso calc U . R 1 . .
C C32 0.0407(5) 0.5562(5) 0.8906(5) 0.058(2) Uani d . . . 1 . .
H H32 0.0095 0.6062 0.9188 0.07 Uiso calc U . R 1 . .
C C33 0.0264(5) 0.5366(4) 0.8011(4) 0.0454(16) Uani d . . . 1 . .
H H33 -0.0163 0.5717 0.767 0.055 Uiso calc U . R 1 . .
C C34 0.0738(4) 0.4661(4) 0.7610(4) 0.0308(12) Uani d . . . 1 . .
H H34 0.0633 0.4531 0.6988 0.037 Uiso calc U . R 1 . .
O O1 0.1153(4) 0.6669(6) 0.3092(4) 0.098(2) Uani d . . D 1 . .
C C35 0.1864(6) 0.6189(6) 0.2765(5) 0.085(3) Uani d . . D 1 . .
H H35A 0.1894 0.5557 0.3044 0.102 Uiso calc U . R 1 . .
H H35B 0.2427 0.6526 0.2912 0.102 Uiso calc U . R 1 . .
C C36 0.1756(6) 0.6107(6) 0.1805(5) 0.089(3) Uani d . . D 1 . .
H H36A 0.1624 0.5447 0.1639 0.106 Uiso calc U . R 1 . .
H H36B 0.2314 0.6299 0.15 0.106 Uiso calc U . R 1 . .
C C37 0.0994(4) 0.6732(5) 0.1511(5) 0.0574(19) Uani d . . D 1 . .
H H37A 0.0469 0.6361 0.1306 0.069 Uiso calc U . R 1 . .
H H37B 0.1177 0.7163 0.1021 0.069 Uiso calc U . R 1 . .
C C38 0.0796(5) 0.7265(5) 0.2377(6) 0.092(4) Uani d . . D 1 . .
H H38A 0.1095 0.7885 0.2379 0.111 Uiso calc U . R 1 . .
H H38B 0.0143 0.7359 0.2448 0.111 Uiso calc U . R 1 . .

loop_
_atom_site_aniso_label
_atom_site_aniso_U_11
_atom_site_aniso_U_22
_atom_site_aniso_U_33
_atom_site_aniso_U_12
_atom_site_aniso_U_13
_atom_site_aniso_U_23
Zr1 0.0224(2) 0.0120(2) 0.0197(2) -0.0012(2) -0.00380(16) -0.0016(2)
N1 0.029(2) 0.015(2) 0.034(2) -0.0013(18) -0.0098(19) -0.0004(17)
N2 0.029(2) 0.024(2) 0.0133(19) -0.0079(19) 0.0020(17) 0.0021(17)
N3 0.026(2) 0.019(2) 0.061(3) -0.0040(19) -0.022(2) 0.000(2)
N4 0.018(2) 0.042(3) 0.028(2) 0.005(2) -0.0061(17) -0.024(2)
N5 0.029(2) 0.020(2) 0.0140(19) -0.0027(18) 0.0006(17) 0.0024(16)
N6 0.022(2) 0.018(2) 0.021(2) 0.0025(17) -0.0015(16) -0.0049(16)
C1 0.034(3) 0.021(3) 0.059(4) 0.006(2) -0.015(3) -0.009(3)
C2 0.038(3) 0.023(3) 0.072(5) 0.008(3) -0.021(3) 0.006(3)
C3 0.045(3) 0.021(3) 0.052(4) -0.008(3) -0.026(3) 0.009(3)
C4 0.034(3) 0.015(2) 0.028(3) -0.008(2) -0.013(2) 0.009(2)
C5 0.037(3) 0.022(3) 0.015(2) -0.016(2) 0.000(2) 0.006(2)
C6 0.037(3) 0.052(4) 0.023(3) -0.026(3) 0.000(2) 0.003(3)
C7 0.050(4) 0.055(4) 0.030(3) -0.032(3) 0.019(3) -0.026(3)
C8 0.042(4) 0.050(4) 0.035(3) -0.018(3) 0.019(3) -0.025(3)
C9 0.030(3) 0.036(3) 0.025(3) -0.012(2) 0.010(2) -0.009(2)
C10 0.027(3) 0.021(3) 0.089(5) -0.001(2) -0.025(3) 0.006(3)
C11 0.034(3) 0.011(2) 0.068(4) 0.005(2) -0.020(3) -0.006(3)
C12 0.033(3) 0.038(3) 0.058(4) 0.004(3) -0.001(3) -0.010(3)
C13 0.023(3) 0.039(3) 0.048(4) 0.022(3) -0.018(3) -0.033(3)
C14 0.023(3) 0.042(3) 0.042(3) 0.007(3) -0.008(2) -0.012(3)
C15 0.029(3) 0.051(4) 0.039(3) 0.009(3) -0.012(3) -0.027(3)
C16 0.031(3) 0.053(5) 0.064(4) -0.003(3) 0.014(3) 0.005(3)
C17 0.039(3) 0.050(4) 0.032(3) -0.007(3) 0.006(3) 0.000(3)
C18 0.023(3) 0.056(4) 0.024(3) -0.010(3) 0.003(2) -0.005(3)
C19 0.045(3) 0.022(3) 0.036(3) -0.012(2) -0.008(3) 0.010(2)
C20 0.077(5) 0.035(4) 0.055(4) -0.019(4) -0.010(4) 0.020(3)
C21 0.076(5) 0.047(4) 0.046(4) -0.015(4) -0.027(4) 0.024(3)
C22 0.037(3) 0.029(3) 0.029(3) -0.007(3) -0.008(2) 0.012(2)
C23 0.033(3) 0.030(3) 0.018(2) -0.003(2) -0.004(2) 0.006(2)
C24 0.049(4) 0.057(4) 0.034(3) -0.012(3) -0.021(3) 0.021(3)
C25 0.047(4) 0.062(5) 0.032(3) -0.014(3) -0.022(3) 0.007(3)
C26 0.031(3) 0.035(3) 0.050(4) -0.005(3) -0.013(3) -0.013(3)
C27 0.029(3) 0.023(3) 0.046(3) 0.004(2) -0.008(3) -0.004(2)
C28 0.025(3) 0.039(3) 0.030(3) -0.006(2) -0.004(2) 0.014(2)
C29 0.032(3) 0.042(3) 0.024(3) -0.016(3) 0.003(2) 0.011(2)
C30 0.037(3) 0.078(5) 0.024(3) -0.022(3) 0.007(3) 0.006(3)
C31 0.063(5) 0.087(6) 0.026(3) -0.036(4) 0.017(3) -0.008(4)
C32 0.077(5) 0.051(4) 0.047(4) -0.023(4) 0.036(4) -0.015(3)
C33 0.060(4) 0.040(4) 0.037(3) 0.001(3) 0.017(3) 0.008(3)
C34 0.037(3) 0.033(3) 0.022(3) -0.005(3) 0.003(2) 0.007(2)
O1 0.050(3) 0.181(7) 0.064(4) 0.020(4) -0.025(3) -0.009(4)
C35 0.095(7) 0.082(7) 0.079(6) 0.018(5) -0.008(5) 0.020(5)
C36 0.090(6) 0.101(7) 0.074(6) 0.065(6) -0.033(5) -0.039(5)
C37 0.042(4) 0.061(5) 0.069(5) 0.011(3) -0.017(4) 0.012(4)
C38 0.043(5) 0.046(5) 0.187(11) 0.015(4) -0.017(6) -0.056(6)

loop_
_atom_type_symbol
_atom_type_description
_atom_type_scat_dispersion_real
_atom_type_scat_dispersion_imag
_atom_type_scat_source
C C 0.0033 0.0016 'International Tables Vol C Tables 4.2.6.8 and 6.1.1.4'
H H 0.0000 0.0000 'International Tables Vol C Tables 4.2.6.8 and 6.1.1.4'
N N 0.0061 0.0033 'International Tables Vol C Tables 4.2.6.8 and 6.1.1.4'
Zr Zr -2.9673 0.5597 'International Tables Vol C Tables 4.2.6.8 and 6.1.1.4'
O O 0.0106 0.0060 'International Tables Vol C Tables 4.2.6.8 and 6.1.1.4'

loop_
_geom_angle_atom_site_label_1
_geom_angle_atom_site_label_2
_geom_angle_atom_site_label_3
_geom_angle_site_symmetry_1
_geom_angle_site_symmetry_3
_geom_angle
_geom_angle_publ_flag
N1 Zr1 N5 . . 120.13(15) ?
N1 Zr1 N3 . . 80.93(15) ?
N5 Zr1 N3 . . 140.66(16) ?
N1 Zr1 C28 . . 110.81(18) ?
N5 Zr1 C28 . . 114.53(18) ?
N3 Zr1 C28 . . 82.6(2) ?
N1 Zr1 N2 . . 70.27(15) ?
N5 Zr1 N2 . . 76.45(14) ?
N3 Zr1 N2 . . 142.34(16) ?
C28 Zr1 N2 . . 85.50(17) ?
N1 Zr1 N4 . . 85.04(15) ?
N5 Zr1 N4 . . 78.69(15) ?
N3 Zr1 N4 . . 70.01(18) ?
C28 Zr1 N4 . . 145.91(18) ?
N2 Zr1 N4 . . 128.58(14) ?
N1 Zr1 N6 . . 153.95(15) ?
N5 Zr1 N6 . . 70.47(14) ?
N3 Zr1 N6 . . 78.05(14) ?
C28 Zr1 N6 . . 81.57(16) ?
N2 Zr1 N6 . . 135.06(14) ?
N4 Zr1 N6 . . 73.45(13) ?
C1 N1 C4 . . 105.4(4) ?
C1 N1 Zr1 . . 133.5(4) ?
C4 N1 Zr1 . . 121.0(3) ?
C9 N2 C5 . . 118.7(4) ?
C9 N2 Zr1 . . 124.7(3) ?
C5 N2 Zr1 . . 116.4(3) ?
C10 N3 C13 . . 109.5(5) ?
C10 N3 Zr1 . . 134.0(5) ?
C13 N3 Zr1 . . 116.4(4) ?
C14 N4 C18 . . 117.4(5) ?
C14 N4 Zr1 . . 118.5(4) ?
C18 N4 Zr1 . . 124.0(3) ?
C19 N5 C22 . . 105.6(4) ?
C19 N5 Zr1 . . 132.2(3) ?
C22 N5 Zr1 . . 120.4(3) ?
C23 N6 C27 . . 118.0(4) ?
C23 N6 Zr1 . . 115.9(3) ?
C27 N6 Zr1 . . 126.0(3) ?
N1 C1 C2 . . 110.0(5) ?
C1 C2 C3 . . 107.8(5) ?
C4 C3 C2 . . 105.9(5) ?
C3 C4 N1 . . 111.0(5) ?
C3 C4 C5 . . 132.1(5) ?
N1 C4 C5 . . 116.9(4) ?
N2 C5 C6 . . 120.5(5) ?
N2 C5 C4 . . 115.2(4) ?
C6 C5 C4 . . 124.3(5) ?
C7 C6 C5 . . 120.0(6) ?
C6 C7 C8 . . 119.5(5) ?
C9 C8 C7 . . 118.4(6) ?
N2 C9 C8 . . 123.0(5) ?
N3 C10 C11 . . 105.5(6) ?
C12 C11 C10 . . 110.5(5) ?
C11 C12 C13 . . 107.2(6) ?
C14 C13 C12 . . 131.8(6) ?
C14 C13 N3 . . 120.9(5) ?
C12 C13 N3 . . 107.3(6) ?
N4 C14 C13 . . 114.0(5) ?
N4 C14 C15 . . 121.0(6) ?
C13 C14 C15 . . 124.9(5) ?
C16 C15 C14 . . 116.8(6) ?
C17 C16 C15 . . 123.8(6) ?
C16 C17 C18 . . 116.2(6) ?
C17 C18 N4 . . 124.7(6) ?
C20 C19 N5 . . 110.9(5) ?
C19 C20 C21 . . 107.4(5) ?
C22 C21 C20 . . 105.3(5) ?
N5 C22 C21 . . 110.7(5) ?
N5 C22 C23 . . 117.7(4) ?
C21 C22 C23 . . 131.7(5) ?
N6 C23 C24 . . 121.2(5) ?
N6 C23 C22 . . 114.8(4) ?
C24 C23 C22 . . 124.0(5) ?
C25 C24 C23 . . 119.0(6) ?
C26 C25 C24 . . 119.8(5) ?
C27 C26 C25 . . 118.6(5) ?
N6 C27 C26 . . 123.4(5) ?
C29 C28 Zr1 . . 114.6(4) ?
C34 C29 C30 . . 116.8(6) ?
C34 C29 C28 . . 122.8(5) ?
C30 C29 C28 . . 120.3(5) ?
C31 C30 C29 . . 121.2(7) ?
C30 C31 C32 . . 120.7(6) ?
C33 C32 C31 . . 119.2(7) ?
C32 C33 C34 . . 119.6(7) ?
C33 C34 C29 . . 122.4(5) ?
C35 O1 C38 . . 108.6(6) ?
O1 C35 C36 . . 108.2(7) ?
C35 C36 C37 . . 108.4(6) ?
C36 C37 C38 . . 101.8(5) ?
O1 C38 C37 . . 104.4(5) ?

loop_
_geom_bond_atom_site_label_1
_geom_bond_atom_site_label_2
_geom_bond_site_symmetry_2
_geom_bond_distance
_geom_bond_publ_flag
Zr1 N1 . 2.167(4) ?
Zr1 N5 . 2.168(4) ?
Zr1 N3 . 2.225(4) ?
Zr1 C28 . 2.274(5) ?
Zr1 N2 . 2.357(4) ?
Zr1 N4 . 2.377(4) ?
Zr1 N6 . 2.380(4) ?
N1 C1 . 1.350(7) ?
N1 C4 . 1.375(6) ?
N2 C9 . 1.333(7) ?
N2 C5 . 1.342(6) ?
N3 C10 . 1.332(7) ?
N3 C13 . 1.419(8) ?
N4 C14 . 1.317(7) ?
N4 C18 . 1.361(7) ?
N5 C19 . 1.361(6) ?
N5 C22 . 1.362(6) ?
N6 C23 . 1.332(6) ?
N6 C27 . 1.333(6) ?
C1 C2 . 1.367(8) ?
C2 C3 . 1.380(8) ?
C3 C4 . 1.356(8) ?
C4 C5 . 1.414(7) ?
C5 C6 . 1.389(7) ?
C6 C7 . 1.351(9) ?
C7 C8 . 1.376(9) ?
C8 C9 . 1.363(7) ?
C10 C11 . 1.428(9) ?
C11 C12 . 1.340(9) ?
C12 C13 . 1.380(8) ?
C13 C14 . 1.377(9) ?
C14 C15 . 1.440(8) ?
C15 C16 . 1.342(9) ?
C16 C17 . 1.337(9) ?
C17 C18 . 1.359(8) ?
C19 C20 . 1.344(8) ?
C20 C21 . 1.404(9) ?
C21 C22 . 1.375(8) ?
C22 C23 . 1.439(7) ?
C23 C24 . 1.387(7) ?
C24 C25 . 1.356(9) ?
C25 C26 . 1.355(8) ?
C26 C27 . 1.352(7) ?
C28 C29 . 1.470(8) ?
C29 C34 . 1.378(8) ?
C29 C30 . 1.391(8) ?
C30 C31 . 1.357(10) ?
C31 C32 . 1.378(11) ?
C32 C33 . 1.367(9) ?
C33 C34 . 1.368(8) ?
O1 C35 . 1.356(7) ?
O1 C38 . 1.453(7) ?
C35 C36 . 1.434(8) ?
C36 C37 . 1.505(7) ?
C37 C38 . 1.521(7) ?
